data_7103985
loop_
_publ_author_name
'Philip Coppens'
'Bao-Qing Ma'

_publ_section_title
;
Transformation of a C-methylcalix[4]resorcinarene
based host-guest complex from a wave-like to a novel triangular
brick-wall architecture
;
_journal_name_full 'Chemical communications (Cambridge, England)'
_journal_paper_doi 10.1039/b212548j
_journal_year 2003
_chemical_formula_sum 'C66 H62 N4 O8 Ru'
_chemical_formula_weight 1140.27
_space_group_IT_number 15
_symmetry_cell_setting monoclinic
_symmetry_space_group_name_Hall '-C 2yc'
_symmetry_space_group_name_H-M 'C 1 2/c 1'
_atom_sites_solution_hydrogens geom
_atom_sites_solution_primary direct
_atom_sites_solution_secondary difmap
_audit_creation_method SHELXL-97
_cell_angle_alpha 90.00
_cell_angle_beta 121.336(2)
_cell_angle_gamma 90.00
_cell_formula_units_Z 4
_cell_length_a 23.9761(12)
_cell_length_b 17.1389(9)
_cell_length_c 15.5942(8)
_cell_measurement_temperature 273(2)
_cell_volume 5473.3(5)
_computing_cell_refinement SMART
_computing_data_collection SMART
_computing_data_reduction SAINT
_computing_molecular_graphics XP
_computing_publication_material XCIF
_computing_structure_refinement 'SHELXL-97 (Sheldrick, 1997)'
_computing_structure_solution 'SHELXS-97 (Sheldrick, 1990)'
_diffrn_ambient_temperature 273(2)
_diffrn_measured_fraction_theta_full 0.911
_diffrn_measured_fraction_theta_max 0.911
_diffrn_measurement_device_type 'SMART CCD 1000'
_diffrn_radiation_monochromator graphite
_diffrn_radiation_source 'fine-focus sealed tube'
_diffrn_radiation_type MoK\a
_diffrn_radiation_wavelength 0.71073
_diffrn_reflns_av_R_equivalents 0.0637
_diffrn_reflns_av_sigmaI/netI 0.0491
_diffrn_reflns_limit_h_max 34
_diffrn_reflns_limit_h_min -34
_diffrn_reflns_limit_k_max 24
_diffrn_reflns_limit_k_min -24
_diffrn_reflns_limit_l_max 21
_diffrn_reflns_limit_l_min -22
_diffrn_reflns_number 42681
_diffrn_reflns_theta_full 31.03
_diffrn_reflns_theta_max 31.03
_diffrn_reflns_theta_min 1.55
_exptl_absorpt_coefficient_mu 0.349
_exptl_absorpt_correction_T_max 0.893
_exptl_absorpt_correction_T_min 0.792
_exptl_absorpt_correction_type SADABS
_exptl_crystal_colour yellow
_exptl_crystal_density_diffrn 1.384
_exptl_crystal_density_method 'not measured'
_exptl_crystal_description block
_exptl_crystal_F_000 2376
_exptl_crystal_size_max 0.26
_exptl_crystal_size_mid 0.22
_exptl_crystal_size_min 0.18
_refine_diff_density_max 0.491
_refine_diff_density_min -1.533
_refine_diff_density_rms 0.091
_refine_ls_extinction_coef 0.00053(17)
_refine_ls_extinction_expression Fc^*^=kFc[1+0.001xFc^2^\l^3^/sin(2\q)]^-1/4^
_refine_ls_extinction_method SHELXL
_refine_ls_goodness_of_fit_ref 1.033
_refine_ls_hydrogen_treatment mixed
_refine_ls_matrix_type full
_refine_ls_number_parameters 450
_refine_ls_number_reflns 7979
_refine_ls_number_restraints 1
_refine_ls_restrained_S_all 1.033
_refine_ls_R_factor_all 0.0946
_refine_ls_R_factor_gt 0.0568
_refine_ls_shift/su_max 0.001
_refine_ls_shift/su_mean 0.000
_refine_ls_structure_factor_coef Fsqd
_refine_ls_weighting_details 'calc w=1/[\s^2^(Fo^2^)+(0.0914P)^2^+14.3211P] where P=(Fo^2^+2Fc^2^)/3'
_refine_ls_weighting_scheme calc
_refine_ls_wR_factor_gt 0.1639
_refine_ls_wR_factor_ref 0.1883
_reflns_number_gt 5332
_reflns_number_total 7979
_reflns_threshold_expression >2sigma(I)
_cod_data_source_file b212548j.txt
_cod_data_source_block c2c
_cod_original_sg_symbol_H-M C2/c
_cod_database_code 7103985

loop_
_symmetry_equiv_pos_as_xyz
'x, y, z'
'-x, y, -z+1/2'
'x+1/2, y+1/2, z'
'-x+1/2, y+1/2, -z+1/2'
'-x, -y, -z'
'x, -y, z-1/2'
'-x+1/2, -y+1/2, -z'
'x+1/2, -y+1/2, z-1/2'

loop_
_atom_site_label
_atom_site_type_symbol
_atom_site_fract_x
_atom_site_fract_y
_atom_site_fract_z
_atom_site_U_iso_or_equiv
_atom_site_adp_type
_atom_site_occupancy
_atom_site_symmetry_multiplicity
_atom_site_calc_flag
_atom_site_refinement_flags
_atom_site_disorder_assembly
_atom_site_disorder_group
Ru1 Ru 0.0000 0.91211(2) 0.7500 0.04250(16) Uani 1 2 d S . .
O1 O -0.23220(11) -0.34155(14) -0.13617(17) 0.0267(5) Uani 1 1 d . . .
O2 O -0.26290(9) -0.34226(13) 0.14410(14) 0.0266(4) Uani 1 1 d D . .
O3 O -0.39924(10) -0.14085(15) -0.00416(19) 0.0344(6) Uani 1 1 d . . .
H3 H -0.4017(17) -0.106(2) -0.007(3) 0.012(9) Uiso 1 1 d . . .
O4 O -0.62884(10) -0.14423(15) -0.24627(19) 0.0342(5) Uani 1 1 d . . .
H4 H -0.6241(19) -0.108(2) -0.245(3) 0.030(11) Uiso 1 1 d . . .
C1 C -0.36431(17) -0.3875(2) -0.3188(3) 0.0366(8) Uani 1 1 d . . .
C2 C -0.36169(12) -0.30739(16) -0.27320(19) 0.0216(5) Uani 1 1 d . . .
H2A H -0.3314(16) -0.2785(19) -0.277(2) 0.022(8) Uiso 1 1 d . . .
H1C H -0.3759(16) -0.385(2) -0.378(3) 0.022(8) Uiso 1 1 d . . .
H1B H -0.391(2) -0.419(2) -0.318(3) 0.037(11) Uiso 1 1 d . . .
H1A H -0.327(2) -0.415(3) -0.292(4) 0.057(13) Uiso 1 1 d . . .
C3 C -0.33697(11) -0.31677(14) -0.16263(19) 0.0189(5) Uani 1 1 d . . .
C4 C -0.27137(11) -0.33516(14) -0.0968(2) 0.0197(5) Uani 1 1 d . . .
C5 C -0.24630(12) -0.34572(15) 0.0052(2) 0.0211(5) Uani 1 1 d . . .
H5A H -0.2014(16) -0.3570(18) 0.046(2) 0.021(8) Uiso 1 1 d . . .
C6 C -0.28665(12) -0.33534(15) 0.04344(19) 0.0201(5) Uani 1 1 d . . .
C7 C -0.35250(11) -0.31622(14) -0.01918(19) 0.0188(5) Uani 1 1 d . . .
C8 C -0.37565(12) -0.30782(15) -0.1210(2) 0.0194(5) Uani 1 1 d . . .
H8A H -0.4096(18) -0.294(2) -0.150(3) 0.030(9) Uiso 1 1 d . . .
C9 C -0.39415(12) -0.30240(16) 0.02697(19) 0.0207(5) Uani 1 1 d . . .
H9A H -0.3733(15) -0.2680(18) 0.080(2) 0.017(7) Uiso 1 1 d . . .
C10 C -0.40466(16) -0.3778(2) 0.0694(3) 0.0327(7) Uani 1 1 d . . .
H10C H -0.4204(18) -0.411(2) 0.027(3) 0.023(9) Uiso 1 1 d . . .
H10B H -0.371(2) -0.402(2) 0.109(3) 0.042(11) Uiso 1 1 d . . .
H10A H -0.431(2) -0.368(2) 0.094(3) 0.048(11) Uiso 1 1 d . . .
C11 C -0.45711(11) -0.25969(15) -0.04379(19) 0.0193(5) Uani 1 1 d . . .
C12 C -0.45714(12) -0.17952(15) -0.0578(2) 0.0216(5) Uani 1 1 d . . .
C13 C -0.51446(13) -0.14071(16) -0.1250(2) 0.0254(6) Uani 1 1 d . . .
H13A H -0.5145(17) -0.088(2) -0.135(3) 0.030(9) Uiso 1 1 d . . .
C14 C -0.57244(12) -0.18189(16) -0.1798(2) 0.0225(5) Uani 1 1 d . . .
C15 C -0.57492(11) -0.26220(15) -0.16877(18) 0.0193(5) Uani 1 1 d . . .
C16 C -0.51639(12) -0.29837(16) -0.1007(2) 0.0204(5) Uani 1 1 d . . .
H16A H -0.5154(17) -0.345(2) -0.090(3) 0.031(9) Uiso 1 1 d . . .
C17 C -0.4049(2) 0.0770(2) -0.0461(4) 0.0613(12) Uani 1 1 d . . .
H17A H -0.4455 0.0709 -0.1044 0.074 Uiso 1 1 calc R . .
C18 C -0.3767(2) 0.1494(2) -0.0258(4) 0.0568(11) Uani 1 1 d . . .
H18A H -0.3959(19) 0.181(2) -0.064(3) 0.036(10) Uiso 1 1 d . . .
C19 C -0.31631(17) 0.16137(19) 0.0601(3) 0.0372(7) Uani 1 1 d . . .
C20 C -0.2883(2) 0.0969(2) 0.1211(3) 0.0429(8) Uani 1 1 d . . .
H20A H -0.2558(19) 0.096(2) 0.173(3) 0.032(10) Uiso 1 1 d . . .
C21 C -0.3200(2) 0.0260(2) 0.0950(3) 0.0473(9) Uani 1 1 d . . .
H21A H -0.3016(19) -0.012(3) 0.136(3) 0.043(11) Uiso 1 1 d . . .
C22 C -0.28560(19) 0.23849(19) 0.0796(3) 0.0410(8) Uani 1 1 d . . .
H22A H -0.3072(19) 0.273(2) 0.027(3) 0.042(11) Uiso 1 1 d . . .
C23 C -0.23046(18) 0.25920(19) 0.1601(3) 0.0391(7) Uani 1 1 d . . .
H23A H -0.2086 0.2215 0.2094 0.047 Uiso 1 1 calc R . .
C24 C -0.20035(17) 0.33688(18) 0.1789(3) 0.0349(7) Uani 1 1 d . . .
C25 C -0.2312(2) 0.4009(2) 0.1181(4) 0.0454(9) Uani 1 1 d . . .
H25A H -0.259(2) 0.395(3) 0.075(3) 0.042(13) Uiso 1 1 d . . .
C26 C -0.2006(2) 0.4726(2) 0.1416(3) 0.0500(9) Uani 1 1 d . . .
H26A H -0.2186(19) 0.513(2) 0.093(3) 0.040(10) Uiso 1 1 d . . .
C27 C -0.11227(19) 0.4234(2) 0.2804(3) 0.0448(8) Uani 1 1 d . . .
H27A H -0.0711 0.4306 0.3373 0.054 Uiso 1 1 calc R . .
C28 C -0.13861(19) 0.3498(2) 0.2622(3) 0.0413(8) Uani 1 1 d . . .
H28A H -0.1206(18) 0.314(2) 0.299(3) 0.030(9) Uiso 1 1 d . . .
C29 C 0.0523(3) 0.9380(3) 0.9090(3) 0.0680(13) Uani 1 1 d . . .
H29A H 0.0333 0.9596 0.9465 0.082 Uiso 1 1 calc R . .
C30 C 0.0803(3) 0.9815(4) 0.8631(4) 0.0877(19) Uani 1 1 d . . .
H30A H 0.0838 1.0385 0.8631 0.105 Uiso 1 1 calc R . .
C31 C 0.1047(3) 0.9290(4) 0.8222(4) 0.0828(18) Uani 1 1 d . . .
H31A H 0.1282 0.9426 0.7884 0.099 Uiso 1 1 calc R . .
C32 C 0.0914(3) 0.8521(4) 0.8413(4) 0.0717(14) Uani 1 1 d . . .
H32A H 0.1048 0.8034 0.8243 0.086 Uiso 1 1 calc R . .
C33 C 0.0592(2) 0.8591(3) 0.8951(3) 0.0645(12) Uani 1 1 d . . .
H33A H 0.0459 0.8156 0.9215 0.077 Uiso 1 1 calc R . .
N1 N -0.37850(16) 0.01569(18) 0.0112(3) 0.0480(8) Uani 1 1 d . . .
N2 N -0.14146(16) 0.48472(17) 0.2224(3) 0.0475(8) Uani 1 1 d . . .
H1 H -0.2060(15) -0.3410(17) -0.105(2) 0.001(8) Uiso 1 1 d . . .
H2 H -0.2226(9) -0.338(2) 0.172(3) 0.034(10) Uiso 1 1 d D . .

loop_
_atom_site_aniso_label
_atom_site_aniso_U_11
_atom_site_aniso_U_22
_atom_site_aniso_U_33
_atom_site_aniso_U_23
_atom_site_aniso_U_13
_atom_site_aniso_U_12
Ru1 0.0573(3) 0.0360(2) 0.0359(2) 0.000 0.0254(2) 0.000
O1 0.0106(9) 0.0404(12) 0.0233(11) 0.0020(9) 0.0048(9) 0.0034(9)
O2 0.0142(8) 0.0399(11) 0.0163(9) 0.0046(8) 0.0014(7) 0.0024(8)
O3 0.0141(9) 0.0228(11) 0.0428(14) -0.0017(10) -0.0016(9) -0.0033(8)
O4 0.0138(9) 0.0252(12) 0.0407(13) 0.0009(10) -0.0019(9) 0.0041(8)
C1 0.0261(15) 0.0424(18) 0.0263(17) -0.0063(14) 0.0030(13) 0.0131(14)
C2 0.0129(10) 0.0279(13) 0.0186(12) 0.0023(10) 0.0044(9) 0.0035(9)
C3 0.0112(10) 0.0203(11) 0.0183(11) 0.0015(9) 0.0028(9) 0.0005(8)
C4 0.0114(10) 0.0186(11) 0.0230(12) 0.0007(9) 0.0047(9) 0.0002(8)
C5 0.0119(10) 0.0212(12) 0.0215(12) 0.0021(9) 0.0027(9) 0.0021(9)
C6 0.0136(10) 0.0205(11) 0.0180(12) 0.0020(9) 0.0026(9) 0.0006(9)
C7 0.0129(10) 0.0196(11) 0.0178(11) 0.0016(9) 0.0037(9) 0.0004(8)
C8 0.0099(10) 0.0209(11) 0.0204(12) 0.0029(9) 0.0030(9) 0.0025(9)
C9 0.0146(11) 0.0252(12) 0.0170(12) 0.0018(10) 0.0046(9) 0.0022(9)
C10 0.0246(14) 0.0377(17) 0.0329(17) 0.0139(15) 0.0128(13) 0.0048(13)
C11 0.0130(10) 0.0233(12) 0.0171(11) -0.0006(9) 0.0046(9) 0.0017(9)
C12 0.0116(10) 0.0227(12) 0.0222(12) -0.0044(10) 0.0030(9) -0.0025(9)
C13 0.0164(11) 0.0189(12) 0.0292(14) -0.0015(10) 0.0036(11) 0.0003(9)
C14 0.0116(10) 0.0248(12) 0.0215(12) -0.0024(10) 0.0019(9) 0.0025(9)
C15 0.0121(10) 0.0249(12) 0.0162(11) -0.0041(9) 0.0040(9) -0.0020(9)
C16 0.0165(11) 0.0200(12) 0.0207(12) -0.0014(10) 0.0068(10) -0.0004(9)
C17 0.040(2) 0.045(2) 0.069(3) -0.002(2) 0.008(2) -0.0110(17)
C18 0.046(2) 0.0349(19) 0.067(3) 0.008(2) 0.014(2) 0.0004(17)
C19 0.0421(18) 0.0271(14) 0.0469(19) -0.0068(13) 0.0263(16) -0.0072(13)
C20 0.043(2) 0.0362(18) 0.041(2) -0.0060(15) 0.0157(17) -0.0099(15)
C21 0.057(2) 0.0275(17) 0.051(2) -0.0011(15) 0.0232(19) -0.0064(15)
C22 0.050(2) 0.0245(15) 0.047(2) -0.0006(14) 0.0247(17) -0.0053(14)
C23 0.0491(19) 0.0267(15) 0.0436(19) 0.0010(13) 0.0254(17) -0.0068(14)
C24 0.0439(18) 0.0269(14) 0.0396(17) -0.0051(12) 0.0257(15) -0.0090(13)
C25 0.041(2) 0.0331(18) 0.051(2) -0.0043(16) 0.0157(19) -0.0077(15)
C26 0.053(2) 0.0273(17) 0.061(3) 0.0034(16) 0.023(2) -0.0033(15)
C27 0.0432(19) 0.0425(19) 0.045(2) -0.0060(16) 0.0200(17) -0.0118(15)
C28 0.048(2) 0.0351(18) 0.0411(19) 0.0040(15) 0.0228(17) -0.0058(15)
C29 0.086(3) 0.076(3) 0.043(2) -0.016(2) 0.034(2) -0.020(3)
C30 0.115(5) 0.081(4) 0.065(3) -0.027(3) 0.044(3) -0.053(4)
C31 0.065(3) 0.129(5) 0.054(3) -0.012(3) 0.030(3) -0.029(3)
C32 0.059(3) 0.087(4) 0.055(3) 0.007(3) 0.020(2) 0.018(3)
C33 0.066(3) 0.076(3) 0.039(2) 0.011(2) 0.018(2) 0.000(2)
N1 0.0445(17) 0.0316(14) 0.061(2) -0.0063(14) 0.0227(16) -0.0118(13)
N2 0.0483(18) 0.0291(14) 0.062(2) -0.0068(14) 0.0262(16) -0.0122(12)

loop_
_atom_type_symbol
_atom_type_description
_atom_type_scat_dispersion_real
_atom_type_scat_dispersion_imag
_atom_type_scat_source
C C 0.0033 0.0016 'International Tables Vol C Tables 4.2.6.8 and 6.1.1.4'
H H 0.0000 0.0000 'International Tables Vol C Tables 4.2.6.8 and 6.1.1.4'
N N 0.0061 0.0033 'International Tables Vol C Tables 4.2.6.8 and 6.1.1.4'
O O 0.0106 0.0060 'International Tables Vol C Tables 4.2.6.8 and 6.1.1.4'
Ru Ru -1.2594 0.8363 'International Tables Vol C Tables 4.2.6.8 and 6.1.1.4'

loop_
_geom_angle_atom_site_label_1
_geom_angle_atom_site_label_2
_geom_angle_atom_site_label_3
_geom_angle
_geom_angle_site_symmetry_1
_geom_angle_site_symmetry_3
_geom_angle_publ_flag
C33 Ru1 C33 130.0(3) 2_556 . ?
C33 Ru1 C32 38.3(2) 2_556 2_556 ?
C33 Ru1 C32 112.4(2) . 2_556 ?
C33 Ru1 C32 112.4(2) 2_556 . ?
C33 Ru1 C32 38.3(2) . . ?
C32 Ru1 C32 123.0(3) 2_556 . ?
C33 Ru1 C29 37.7(2) 2_556 2_556 ?
C33 Ru1 C29 164.8(2) . 2_556 ?
C32 Ru1 C29 63.7(2) 2_556 2_556 ?
C32 Ru1 C29 129.7(2) . 2_556 ?
C33 Ru1 C29 164.8(2) 2_556 . ?
C33 Ru1 C29 37.7(2) . . ?
C32 Ru1 C29 129.7(2) 2_556 . ?
C32 Ru1 C29 63.7(2) . . ?
C29 Ru1 C29 156.3(3) 2_556 . ?
C33 Ru1 C30 155.4(2) 2_556 . ?
C33 Ru1 C30 63.5(2) . . ?
C32 Ru1 C30 165.3(2) 2_556 . ?
C32 Ru1 C30 63.7(3) . . ?
C29 Ru1 C30 124.0(2) 2_556 . ?
C29 Ru1 C30 38.3(2) . . ?
C33 Ru1 C30 63.5(2) 2_556 2_556 ?
C33 Ru1 C30 155.4(2) . 2_556 ?
C32 Ru1 C30 63.7(3) 2_556 2_556 ?
C32 Ru1 C30 165.3(2) . 2_556 ?
C29 Ru1 C30 38.3(2) 2_556 2_556 ?
C29 Ru1 C30 124.0(2) . 2_556 ?
C30 Ru1 C30 113.4(4) . 2_556 ?
C33 Ru1 C31 123.7(2) 2_556 . ?
C33 Ru1 C31 63.8(2) . . ?
C32 Ru1 C31 155.6(3) 2_556 . ?
C32 Ru1 C31 38.4(2) . . ?
C29 Ru1 C31 113.0(2) 2_556 . ?
C29 Ru1 C31 63.5(2) . . ?
C30 Ru1 C31 37.5(2) . . ?
C30 Ru1 C31 130.3(3) 2_556 . ?
C33 Ru1 C31 63.8(2) 2_556 2_556 ?
C33 Ru1 C31 123.7(2) . 2_556 ?
C32 Ru1 C31 38.4(2) 2_556 2_556 ?
C32 Ru1 C31 155.6(3) . 2_556 ?
C29 Ru1 C31 63.5(2) 2_556 2_556 ?
C29 Ru1 C31 113.0(2) . 2_556 ?
C30 Ru1 C31 130.3(3) . 2_556 ?
C30 Ru1 C31 37.5(3) 2_556 2_556 ?
C31 Ru1 C31 164.7(4) . 2_556 ?
C3 C2 C15 114.3(2) . 2_454 ?
C3 C2 C1 109.3(2) . . ?
C15 C2 C1 113.2(2) 2_454 . ?
C8 C3 C4 116.9(2) . . ?
C8 C3 C2 124.0(2) . . ?
C4 C3 C2 119.1(2) . . ?
O1 C4 C5 120.9(2) . . ?
O1 C4 C3 117.5(2) . . ?
C5 C4 C3 121.5(2) . . ?
C6 C5 C4 119.5(2) . . ?
O2 C6 C5 121.0(2) . . ?
O2 C6 C7 117.8(2) . . ?
C5 C6 C7 121.1(2) . . ?
C8 C7 C6 117.2(2) . . ?
C8 C7 C9 123.6(2) . . ?
C6 C7 C9 119.1(2) . . ?
C3 C8 C7 123.7(2) . . ?
C11 C9 C7 112.4(2) . . ?
C11 C9 C10 113.4(2) . . ?
C7 C9 C10 111.6(2) . . ?
C16 C11 C12 117.0(2) . . ?
C16 C11 C9 122.3(2) . . ?
C12 C11 C9 120.7(2) . . ?
O3 C12 C13 121.5(2) . . ?
O3 C12 C11 117.8(2) . . ?
C13 C12 C11 120.7(2) . . ?
C14 C13 C12 120.1(3) . . ?
O4 C14 C13 120.5(3) . . ?
O4 C14 C15 118.2(2) . . ?
C13 C14 C15 121.4(2) . . ?
C16 C15 C14 116.4(2) . . ?
C16 C15 C2 121.9(2) . 2_454 ?
C14 C15 C2 121.7(2) . 2_454 ?
C15 C16 C11 124.4(2) . . ?
N1 C17 C18 124.4(4) . . ?
C17 C18 C19 120.0(4) . . ?
C20 C19 C18 115.9(3) . . ?
C20 C19 C22 124.4(3) . . ?
C18 C19 C22 119.6(3) . . ?
C21 C20 C19 120.3(4) . . ?
N1 C21 C20 122.8(4) . . ?
C23 C22 C19 126.2(4) . . ?
C22 C23 C24 125.6(3) . . ?
C25 C24 C28 116.3(3) . . ?
C25 C24 C23 123.3(3) . . ?
C28 C24 C23 120.4(3) . . ?
C26 C25 C24 120.2(4) . . ?
N2 C26 C25 123.1(4) . . ?
N2 C27 C28 124.4(4) . . ?
C27 C28 C24 119.5(4) . . ?
C33 C29 C30 107.7(5) . . ?
C33 C29 Ru1 70.6(3) . . ?
C30 C29 Ru1 71.0(3) . . ?
C31 C30 C29 108.2(5) . . ?
C31 C30 Ru1 71.3(3) . . ?
C29 C30 Ru1 70.7(3) . . ?
C30 C31 C32 108.1(5) . . ?
C30 C31 Ru1 71.2(3) . . ?
C32 C31 Ru1 70.2(3) . . ?
C33 C32 C31 107.3(5) . . ?
C33 C32 Ru1 70.7(3) . . ?
C31 C32 Ru1 71.4(3) . . ?
C29 C33 C32 108.8(5) . . ?
C29 C33 Ru1 71.8(3) . . ?
C32 C33 Ru1 71.1(3) . . ?
C17 N1 C21 116.6(3) . . ?
C27 N2 C26 116.5(3) . . ?

loop_
_geom_bond_atom_site_label_1
_geom_bond_atom_site_label_2
_geom_bond_distance
_geom_bond_site_symmetry_2
_geom_bond_publ_flag
Ru1 C33 2.150(4) 2_556 ?
Ru1 C33 2.150(4) . ?
Ru1 C32 2.155(5) 2_556 ?
Ru1 C32 2.155(5) . ?
Ru1 C29 2.165(4) 2_556 ?
Ru1 C29 2.165(4) . ?
Ru1 C30 2.169(5) . ?
Ru1 C30 2.169(5) 2_556 ?
Ru1 C31 2.171(5) . ?
Ru1 C31 2.171(5) 2_556 ?
O1 C4 1.368(3) . ?
O2 C6 1.369(3) . ?
O3 C12 1.363(3) . ?
O4 C14 1.364(3) . ?
C1 C2 1.532(4) . ?
C2 C3 1.512(4) . ?
C2 C15 1.516(3) 2_454 ?
C3 C8 1.390(4) . ?
C3 C4 1.396(3) . ?
C4 C5 1.389(4) . ?
C5 C6 1.387(4) . ?
C6 C7 1.396(3) . ?
C7 C8 1.390(4) . ?
C7 C9 1.523(4) . ?
C9 C11 1.516(3) . ?
C9 C10 1.531(4) . ?
C11 C16 1.391(3) . ?
C11 C12 1.391(4) . ?
C12 C13 1.390(4) . ?
C13 C14 1.387(4) . ?
C14 C15 1.392(4) . ?
C15 C16 1.390(4) . ?
C15 C2 1.516(3) 2_454 ?
C17 N1 1.309(5) . ?
C17 C18 1.370(6) . ?
C18 C19 1.384(6) . ?
C19 C20 1.384(5) . ?
C19 C22 1.466(4) . ?
C20 C21 1.377(5) . ?
C21 N1 1.341(5) . ?
C22 C23 1.312(5) . ?
C23 C24 1.469(4) . ?
C24 C25 1.385(5) . ?
C24 C28 1.389(5) . ?
C25 C26 1.379(5) . ?
C26 N2 1.336(5) . ?
C27 N2 1.324(5) . ?
C27 C28 1.371(5) . ?
C29 C33 1.394(7) . ?
C29 C30 1.422(8) . ?
C30 C31 1.395(9) . ?
C31 C32 1.423(8) . ?
C32 C33 1.411(7) . ?
